data_7042341
loop_
_publ_author_name
'R\"uhlig, Karoline'
'Abylaikhan, Akerke'
'Aliabadi, Azar'
'Kataev, Vladislav'
'Liebing, Simon'
'Schwalbe, Sebastian'
'Trepte, Kai'
'Ludt, Christian'
'Kortus, Jens'
'B\"uchner, Bernd'
'R\"uffer, Tobias'
'Lang, Heinrich'

_publ_section_title
;
 Ni(II) formate complexes with bi- and tridentate nitrogen-donor ligands:
 synthesis, characterization, and magnetic and thermal properties.
;
_journal_issue 12
_journal_name_full 'Dalton transactions (Cambridge, England : 2003)'
_journal_page_first 3963
_journal_page_last 3979
_journal_paper_doi 10.1039/c6dt04556a
_journal_volume 46
_journal_year 2017
_chemical_formula_moiety 'C8 H26 N6 Ni, 2(C H O2)'
_chemical_formula_sum 'C10 H28 N6 Ni O4'
_chemical_formula_weight 355.09
_chemical_name_systematic
;
 ?
;
_space_group_crystal_system monoclinic
_space_group_IT_number 14
_space_group_name_Hall '-P 2ybc'
_space_group_name_H-M_alt 'P 1 21/c 1'
_symmetry_space_group_name_Hall '-P 2ybc'
_symmetry_space_group_name_H-M 'P 1 21/c 1'
_atom_sites_solution_hydrogens mixed
_audit_creation_method SHELXL-2013
_audit_update_record
;
2016-11-25 deposited with the CCDC.
2017-02-16 downloaded from the CCDC.
;
_cell_angle_alpha 90
_cell_angle_beta 92.087(3)
_cell_angle_gamma 90
_cell_formula_units_Z 4
_cell_length_a 13.2477(5)
_cell_length_b 8.7413(3)
_cell_length_c 13.7152(5)
_cell_measurement_reflns_used 2942
_cell_measurement_temperature 110
_cell_measurement_theta_max 27.6560
_cell_measurement_theta_min 4.0940
_cell_volume 1587.20(10)
_computing_cell_refinement
;
CrysAlisPro, Agilent Technologies,
Version 1.171.36.28 (release 01-02-2013 CrysAlis171 .NET)
(compiled Feb  1 2013,16:14:44)
;
_computing_data_collection
;
CrysAlisPro, Agilent Technologies,
Version 1.171.36.28 (release 01-02-2013 CrysAlis171 .NET)
(compiled Feb  1 2013,16:14:44)
;
_computing_data_reduction
;
CrysAlisPro, Agilent Technologies,
Version 1.171.36.28 (release 01-02-2013 CrysAlis171 .NET)
(compiled Feb  1 2013,16:14:44)
;
_computing_structure_refinement 'SHELXL-2013 (Sheldrick, 2013)'
_computing_structure_solution 'SHELXS-2013 (Sheldrick, 2013)'
_diffrn_ambient_temperature 110
_diffrn_measured_fraction_theta_full 0.999
_diffrn_measured_fraction_theta_max 0.999
_diffrn_measurement_device_type 'oxford gemini s'
_diffrn_measurement_method '\w scans'
_diffrn_radiation_type MoK\a
_diffrn_radiation_wavelength 0.71073
_diffrn_reflns_av_R_equivalents 0.0195
_diffrn_reflns_av_unetI/netI 0.0280
_diffrn_reflns_Laue_measured_fraction_full 0.999
_diffrn_reflns_Laue_measured_fraction_max 0.999
_diffrn_reflns_limit_h_max 15
_diffrn_reflns_limit_h_min -15
_diffrn_reflns_limit_k_max 10
_diffrn_reflns_limit_k_min -10
_diffrn_reflns_limit_l_max 16
_diffrn_reflns_limit_l_min -16
_diffrn_reflns_number 6343
_diffrn_reflns_point_group_measured_fraction_full 0.999
_diffrn_reflns_point_group_measured_fraction_max 0.999
_diffrn_reflns_theta_full 25.000
_diffrn_reflns_theta_max 24.999
_diffrn_reflns_theta_min 2.972
_diffrn_standards_decay_% 0
_diffrn_standards_interval_count 50
_diffrn_standards_interval_time 10
_diffrn_standards_number 1
_exptl_absorpt_coefficient_mu 1.248
_exptl_absorpt_correction_T_max 1.00000
_exptl_absorpt_correction_T_min 0.95165
_exptl_absorpt_correction_type multi-scan
_exptl_absorpt_process_details
;
CrysAlisPro, Agilent Technologies,
Version 1.171.36.28 (release 01-02-2013 CrysAlis171 .NET)
(compiled Feb  1 2013,16:14:44)
Empirical absorption correction using spherical harmonics,
 implemented in SCALE3 ABSPACK scaling algorithm.
;
_exptl_crystal_colour purple
_exptl_crystal_density_diffrn 1.486
_exptl_crystal_description block
_exptl_crystal_F_000 760
_exptl_crystal_size_max 0.38
_exptl_crystal_size_mid 0.36
_exptl_crystal_size_min 0.32
_refine_diff_density_max 0.902
_refine_diff_density_min -0.433
_refine_diff_density_rms 0.067
_refine_ls_extinction_method none
_refine_ls_goodness_of_fit_ref 1.050
_refine_ls_hydrogen_treatment mixed
_refine_ls_matrix_type full
_refine_ls_number_parameters 230
_refine_ls_number_reflns 2801
_refine_ls_number_restraints 10
_refine_ls_restrained_S_all 1.051
_refine_ls_R_factor_all 0.0389
_refine_ls_R_factor_gt 0.0345
_refine_ls_shift/su_max 0.003
_refine_ls_shift/su_mean 0.000
_refine_ls_structure_factor_coef Fsqd
_refine_ls_weighting_details 'w=1/[\s^2^(Fo^2^)+(0.0268P)^2^+2.8514P] where P=(Fo^2^+2Fc^2^)/3'
_refine_ls_weighting_scheme calc
_refine_ls_wR_factor_gt 0.0772
_refine_ls_wR_factor_ref 0.0792
_reflns_Friedel_coverage 0.000
_reflns_number_gt 2530
_reflns_number_total 2801
_reflns_threshold_expression 'I > 2\s(I)'
_cod_data_source_file c6dt04556a2.cif
_cod_data_source_block shelx
_cod_depositor_comments 'Adding full bibliography for 7042340--7042344.cif.'
_cod_original_cell_volume 1587.2(1)
_cod_database_code 7042341
_shelx_space_group_comment
;
The symmetry employed for this shelxl refinement is uniquely defined
by the following loop, which should always be used as a source of
symmetry information in preference to the above space-group names.
They are only intended as comments.
;
_shelxl_version_number 2013-4

loop_
_space_group_symop_operation_xyz
'x, y, z'
'-x, y+1/2, -z+1/2'
'-x, -y, -z'
'x, -y-1/2, z-1/2'

loop_
_atom_site_label
_atom_site_type_symbol
_atom_site_fract_x
_atom_site_fract_y
_atom_site_fract_z
_atom_site_U_iso_or_equiv
_atom_site_adp_type
_atom_site_occupancy
_atom_site_site_symmetry_order
_atom_site_calc_flag
_atom_site_refinement_flags_posn
_atom_site_refinement_flags_adp
C1 C 0.5853(2) 0.1524(3) 0.4007(2) 0.0250(6) Uani 1 1 d . .
H1A H 0.5950 0.1300 0.3324 0.030 Uiso 1 1 calc R U
H1B H 0.5184 0.1178 0.4168 0.030 Uiso 1 1 calc R U
C2 C 0.6635(2) 0.0685(3) 0.4628(2) 0.0273(7) Uani 1 1 d . .
H2A H 0.6463 0.0747 0.5308 0.033 Uiso 1 1 calc R U
H2B H 0.6644 -0.0385 0.4442 0.033 Uiso 1 1 calc R U
C3 C 0.8438(2) 0.0962(3) 0.5179(2) 0.0260(6) Uani 1 1 d . .
H3A H 0.8621 -0.0104 0.5098 0.031 Uiso 1 1 calc R U
H3B H 0.8225 0.1101 0.5843 0.031 Uiso 1 1 calc R U
C4 C 0.9334(2) 0.1952(3) 0.5008(2) 0.0284(7) Uani 1 1 d . .
H4A H 0.9828 0.1825 0.5541 0.034 Uiso 1 1 calc R U
H4B H 0.9644 0.1640 0.4410 0.034 Uiso 1 1 calc R U
C7 C 0.7723(2) 0.5728(3) 0.28130(18) 0.0196(6) Uani 1 1 d . .
H7A H 0.7042 0.5951 0.2570 0.024 Uiso 1 1 calc R U
H7B H 0.8187 0.6004 0.2311 0.024 Uiso 1 1 calc R U
C8 C 0.7959(2) 0.6662(3) 0.37292(18) 0.0176(6) Uani 1 1 d . .
H8A H 0.8664 0.6542 0.3933 0.021 Uiso 1 1 calc R U
H8B H 0.7829 0.7738 0.3606 0.021 Uiso 1 1 calc R U
C9 C 0.7505(2) 0.6652(3) 0.54858(18) 0.0194(6) Uani 1 1 d . .
H9A H 0.7305 0.7715 0.5538 0.023 Uiso 1 1 calc R U
H9B H 0.8220 0.6571 0.5659 0.023 Uiso 1 1 calc R U
C10 C 0.6895(2) 0.5665(3) 0.61559(18) 0.0219(6) Uani 1 1 d . .
H10A H 0.7034 0.5964 0.6829 0.026 Uiso 1 1 calc R U
H10B H 0.6180 0.5813 0.6009 0.026 Uiso 1 1 calc R U
C11 C 0.9435(2) 0.4952(4) 0.7467(2) 0.0322(8) Uani 1 1 d . .
H11 H 0.9756 0.5363 0.8021 0.039 Uiso 1 1 calc R U
C12 C 0.5025(2) 0.7789(3) 0.33180(18) 0.0189(6) Uani 1 1 d . .
H12 H 0.5574 0.8114 0.2968 0.023 Uiso 1 1 calc R U
N1 N 0.59351(16) 0.3195(3) 0.41712(16) 0.0161(5) Uani 1 1 d D .
N2 N 0.76202(18) 0.1346(3) 0.45052(18) 0.0237(5) Uani 1 1 d D .
N3 N 0.90367(16) 0.3576(3) 0.49347(16) 0.0157(5) Uani 1 1 d D .
N4 N 0.78158(17) 0.4083(3) 0.30304(15) 0.0173(5) Uani 1 1 d D .
N5 N 0.73036(16) 0.6093(2) 0.44893(15) 0.0145(5) Uani 1 1 d D .
N6 N 0.71583(17) 0.4047(3) 0.60257(15) 0.0180(5) Uani 1 1 d D .
O1 O 0.98213(15) 0.5268(3) 0.67042(14) 0.0310(5) Uani 1 1 d . .
O2 O 0.86827(17) 0.4170(3) 0.76211(16) 0.0433(6) Uani 1 1 d . .
O3 O 0.52172(14) 0.6840(2) 0.39727(14) 0.0247(5) Uani 1 1 d . .
O4 O 0.42038(14) 0.8359(2) 0.30705(14) 0.0257(5) Uani 1 1 d . .
Ni1 Ni 0.74636(2) 0.37238(4) 0.45255(2) 0.01212(11) Uani 1 1 d . .
H1 H 0.571(2) 0.369(3) 0.3624(16) 0.026(8) Uiso 1 1 d D .
H2 H 0.556(2) 0.344(3) 0.4691(16) 0.021(8) Uiso 1 1 d D .
H3 H 0.786(4) 0.100(6) 0.390(2) 0.106(19) Uiso 1 1 d D .
H4 H 0.942(2) 0.399(3) 0.4478(17) 0.021(8) Uiso 1 1 d D .
H5 H 0.916(2) 0.408(3) 0.5503(15) 0.018(7) Uiso 1 1 d D .
H6 H 0.7713(19) 0.384(4) 0.644(2) 0.042(10) Uiso 1 1 d D .
H7 H 0.6630(19) 0.345(3) 0.623(2) 0.035(9) Uiso 1 1 d D .
H8 H 0.6647(14) 0.632(3) 0.430(2) 0.018(7) Uiso 1 1 d D .
H9 H 0.737(2) 0.355(4) 0.263(2) 0.039(10) Uiso 1 1 d D .
H10 H 0.8471(15) 0.380(4) 0.294(2) 0.034(9) Uiso 1 1 d D .

loop_
_atom_site_aniso_label
_atom_site_aniso_U_11
_atom_site_aniso_U_22
_atom_site_aniso_U_33
_atom_site_aniso_U_23
_atom_site_aniso_U_13
_atom_site_aniso_U_12
C1 0.0243(15) 0.0213(15) 0.0288(15) 0.0034(12) -0.0080(12) -0.0085(13)
C2 0.0202(15) 0.0162(14) 0.0456(18) -0.0019(13) 0.0031(13) -0.0025(12)
C3 0.0187(14) 0.0188(15) 0.0405(17) 0.0056(13) 0.0011(12) 0.0035(12)
C4 0.0224(15) 0.0230(15) 0.0390(17) 0.0001(13) -0.0120(13) 0.0045(13)
C7 0.0210(14) 0.0232(14) 0.0147(12) 0.0048(11) 0.0022(10) -0.0008(12)
C8 0.0186(13) 0.0141(13) 0.0201(13) 0.0045(10) 0.0011(10) -0.0036(11)
C9 0.0222(14) 0.0158(13) 0.0198(13) -0.0036(11) -0.0031(11) 0.0031(12)
C10 0.0163(14) 0.0350(17) 0.0145(13) -0.0033(12) 0.0014(10) 0.0048(13)
C11 0.0269(17) 0.053(2) 0.0161(14) -0.0030(14) -0.0023(12) -0.0170(16)
C12 0.0154(13) 0.0253(15) 0.0163(13) -0.0017(11) 0.0039(10) -0.0076(12)
N1 0.0144(11) 0.0192(12) 0.0148(11) 0.0002(9) -0.0002(9) -0.0024(10)
N2 0.0245(13) 0.0156(12) 0.0303(13) 0.0024(10) -0.0104(10) -0.0033(11)
N3 0.0153(11) 0.0164(12) 0.0153(11) 0.0001(9) -0.0002(9) -0.0015(10)
N4 0.0168(12) 0.0205(12) 0.0145(11) -0.0011(9) 0.0008(9) 0.0003(10)
N5 0.0133(11) 0.0147(11) 0.0154(10) 0.0004(9) -0.0007(8) -0.0001(9)
N6 0.0138(11) 0.0241(13) 0.0161(11) 0.0032(9) -0.0007(9) -0.0059(10)
O1 0.0248(11) 0.0458(14) 0.0227(10) 0.0005(9) 0.0072(9) -0.0068(10)
O2 0.0319(13) 0.0668(17) 0.0306(12) 0.0208(12) -0.0079(10) -0.0217(13)
O3 0.0169(10) 0.0314(11) 0.0261(10) 0.0100(9) 0.0032(8) 0.0039(9)
O4 0.0213(11) 0.0282(11) 0.0270(10) 0.0067(9) -0.0070(8) -0.0011(9)
Ni1 0.01122(18) 0.01185(18) 0.01308(17) 0.00179(13) -0.00243(12) -0.00148(14)

loop_
_atom_type_symbol
_atom_type_description
_atom_type_scat_dispersion_real
_atom_type_scat_dispersion_imag
_atom_type_scat_source
C C 0.0033 0.0016 'International Tables Vol C Tables 4.2.6.8 and 6.1.1.4'
N N 0.0061 0.0033 'International Tables Vol C Tables 4.2.6.8 and 6.1.1.4'
O O 0.0106 0.0060 'International Tables Vol C Tables 4.2.6.8 and 6.1.1.4'
Ni Ni 0.3393 1.1124 'International Tables Vol C Tables 4.2.6.8 and 6.1.1.4'
H H 0.0000 0.0000 'International Tables Vol C Tables 4.2.6.8 and 6.1.1.4'

loop_
_geom_angle_atom_site_label_1
_geom_angle_atom_site_label_2
_geom_angle_atom_site_label_3
_geom_angle
N1 C1 C2 110.4(2)
N1 C1 H1A 109.6
C2 C1 H1A 109.6
N1 C1 H1B 109.6
C2 C1 H1B 109.6
H1A C1 H1B 108.1
N2 C2 C1 110.2(2)
N2 C2 H2A 109.6
C1 C2 H2A 109.6
N2 C2 H2B 109.6
C1 C2 H2B 109.6
H2A C2 H2B 108.1
N2 C3 C4 110.3(2)
N2 C3 H3A 109.6
C4 C3 H3A 109.6
N2 C3 H3B 109.6
C4 C3 H3B 109.6
H3A C3 H3B 108.1
N3 C4 C3 110.9(2)
N3 C4 H4A 109.5
C3 C4 H4A 109.5
N3 C4 H4B 109.5
C3 C4 H4B 109.5
H4A C4 H4B 108.0
N4 C7 C8 110.1(2)
N4 C7 H7A 109.6
C8 C7 H7A 109.6
N4 C7 H7B 109.6
C8 C7 H7B 109.6
H7A C7 H7B 108.2
N5 C8 C7 107.2(2)
N5 C8 H8A 110.3
C7 C8 H8A 110.3
N5 C8 H8B 110.3
C7 C8 H8B 110.3
H8A C8 H8B 108.5
N5 C9 C10 107.0(2)
N5 C9 H9A 110.3
C10 C9 H9A 110.3
N5 C9 H9B 110.3
C10 C9 H9B 110.3
H9A C9 H9B 108.6
N6 C10 C9 109.9(2)
N6 C10 H10A 109.7
C9 C10 H10A 109.7
N6 C10 H10B 109.7
C9 C10 H10B 109.7
H10A C10 H10B 108.2
O1 C11 O2 130.0(3)
O1 C11 H11 115.0
O2 C11 H11 115.0
O4 C12 O3 128.6(3)
O4 C12 H12 115.7
O3 C12 H12 115.7
C1 N1 Ni1 108.33(17)
C1 N1 H1 108.8(19)
Ni1 N1 H1 112(2)
C1 N1 H2 108.3(19)
Ni1 N1 H2 108.1(19)
H1 N1 H2 111(3)
C3 N2 C2 119.7(2)
C3 N2 Ni1 107.25(17)
C2 N2 Ni1 107.83(18)
C3 N2 H3 103(3)
C2 N2 H3 108(3)
Ni1 N2 H3 111(3)
C4 N3 Ni1 109.31(16)
C4 N3 H4 106.2(19)
Ni1 N3 H4 111.5(19)
C4 N3 H5 111.8(18)
Ni1 N3 H5 109.7(18)
H4 N3 H5 108(3)
C7 N4 Ni1 108.49(16)
C7 N4 H9 109(2)
Ni1 N4 H9 110(2)
C7 N4 H10 108(2)
Ni1 N4 H10 109(2)
H9 N4 H10 112(3)
C9 N5 C8 117.2(2)
C9 N5 Ni1 107.09(15)
C8 N5 Ni1 106.96(16)
C9 N5 H8 108.9(18)
C8 N5 H8 107.9(18)
Ni1 N5 H8 108.5(18)
C10 N6 Ni1 107.41(16)
C10 N6 H6 107(2)
Ni1 N6 H6 113(2)
C10 N6 H7 109(2)
Ni1 N6 H7 113(2)
H6 N6 H7 107(3)
N5 Ni1 N2 177.87(9)
N5 Ni1 N1 96.67(9)
N2 Ni1 N1 82.77(9)
N5 Ni1 N6 82.44(9)
N2 Ni1 N6 99.63(9)
N1 Ni1 N6 92.12(9)
N5 Ni1 N3 99.42(8)
N2 Ni1 N3 81.21(9)
N1 Ni1 N3 163.83(9)
N6 Ni1 N3 88.40(8)
N5 Ni1 N4 81.79(8)
N2 Ni1 N4 96.18(9)
N1 Ni1 N4 92.99(9)
N6 Ni1 N4 163.88(9)
N3 Ni1 N4 90.91(9)

loop_
_geom_bond_atom_site_label_1
_geom_bond_atom_site_label_2
_geom_bond_distance
C1 N1 1.481(4)
C1 C2 1.507(4)
C1 H1A 0.9700
C1 H1B 0.9700
C2 N2 1.442(4)
C2 H2A 0.9700
C2 H2B 0.9700
C3 N2 1.439(4)
C3 C4 1.494(4)
C3 H3A 0.9700
C3 H3B 0.9700
C4 N3 1.475(4)
C4 H4A 0.9700
C4 H4B 0.9700
C7 N4 1.473(4)
C7 C8 1.522(4)
C7 H7A 0.9700
C7 H7B 0.9700
C8 N5 1.468(3)
C8 H8A 0.9700
C8 H8B 0.9700
C9 N5 1.467(3)
C9 C10 1.515(4)
C9 H9A 0.9700
C9 H9B 0.9700
C10 N6 1.470(4)
C10 H10A 0.9700
C10 H10B 0.9700
C11 O1 1.213(3)
C11 O2 1.233(4)
C11 H11 0.9300
C12 O4 1.233(3)
C12 O3 1.242(3)
C12 H12 0.9300
N1 Ni1 2.116(2)
N1 H1 0.909(18)
N1 H2 0.908(17)
N2 Ni1 2.089(2)
N2 H3 0.954(19)
N3 Ni1 2.142(2)
N3 H4 0.901(17)
N3 H5 0.904(17)
N4 Ni1 2.143(2)
N4 H9 0.922(18)
N4 H10 0.916(18)
N5 Ni1 2.082(2)
N5 H8 0.920(17)
N6 Ni1 2.130(2)
N6 H6 0.932(18)
N6 H7 0.922(18)

loop_
_geom_torsion_atom_site_label_1
_geom_torsion_atom_site_label_2
_geom_torsion_atom_site_label_3
_geom_torsion_atom_site_label_4
_geom_torsion
N1 C1 C2 N2 -50.5(3)
N2 C3 C4 N3 48.1(3)
N4 C7 C8 N5 -53.9(3)
N5 C9 C10 N6 56.4(3)
C2 C1 N1 Ni1 30.7(3)
C4 C3 N2 C2 -171.2(3)
C4 C3 N2 Ni1 -48.1(3)
C1 C2 N2 C3 166.2(3)
C1 C2 N2 Ni1 43.4(3)
C3 C4 N3 Ni1 -22.9(3)
C8 C7 N4 Ni1 29.5(2)
C10 C9 N5 C8 -168.1(2)
C10 C9 N5 Ni1 -48.1(2)
C7 C8 N5 C9 170.5(2)
C7 C8 N5 Ni1 50.4(2)
C9 C10 N6 Ni1 -34.8(2)
